data_7152420
loop_
_publ_author_name
'Zagidullin, Almaz'
'Ganushevich, Yulia'
'Miluykov, Vasili'
'Krivolapov, Dmitry'
'Kataeva, Olga'
'Sinyashin, Oleg'
'Hey-Hawkins, Evamarie'

_publ_section_title
;
 Reactions of 1-alkyl-1,2-diphospholes with 1,3-dipoles:
 diphenyldiazomethane and nitrones.
;
_journal_issue 27
_journal_name_full 'Organic &amp; biomolecular chemistry'
_journal_page_first 5298
_journal_page_last 5306
_journal_paper_doi 10.1039/c2ob25532d
_journal_volume 10
_journal_year 2012
_chemical_formula_moiety '2(C37 H33 N O2 P2), 3(C7 H8)'
_chemical_formula_sum 'C47.5 H45 N O2 P2'
_chemical_formula_weight 723.79
_chemical_name_systematic
;

?

;
_space_group_IT_number 2
_symmetry_cell_setting triclinic
_symmetry_space_group_name_Hall '-P 1'
_symmetry_space_group_name_H-M 'P -1'
_atom_sites_solution_hydrogens geom
_atom_sites_solution_primary direct
_atom_sites_solution_secondary difmap
_audit_creation_method SHELXL-97
_cell_angle_alpha 76.884(3)
_cell_angle_beta 88.093(2)
_cell_angle_gamma 85.182(2)
_cell_formula_units_Z 2
_cell_length_a 11.3080(9)
_cell_length_b 11.3298(9)
_cell_length_c 15.5036(8)
_cell_measurement_reflns_used 9907
_cell_measurement_temperature 150(2)
_cell_measurement_theta_max 28.28
_cell_measurement_theta_min 2.53
_cell_volume 1927.4(2)
_computing_cell_refinement 'APEX2 v2, 1-4 (Bruker AXS, 2005-2007)'
_computing_data_collection 'APEX2 v2, 1-4 (Bruker AXS, 2005-2007)'
_computing_data_reduction 'SAINT NT v6.0 (Bruker AXS, 2003)'
_computing_molecular_graphics 'ORTEP-3 for Windows (Farrugia, 1997)'
_computing_publication_material 'WinGX (Farrugia 1999), enCIFer (Allen et al. 2004)'
_computing_structure_refinement 'SHELXL-97 (Sheldrick, 1997), WinGX (Farrugia 1999), PLATON (Spek 2005)'
_computing_structure_solution 'SIR2004 (Burla et al., 2005)'
_diffrn_ambient_temperature 150(2)
_diffrn_measured_fraction_theta_full 0.975
_diffrn_measured_fraction_theta_max 0.975
_diffrn_measurement_device_type 'Bruker APEX-II CCD'
_diffrn_measurement_method '\f and \w scans'
_diffrn_radiation_monochromator graphite
_diffrn_radiation_source 'fine-focus sealed tube'
_diffrn_radiation_type MoK\a
_diffrn_radiation_wavelength 0.71073
_diffrn_reflns_av_R_equivalents 0.0450
_diffrn_reflns_av_sigmaI/netI 0.0256
_diffrn_reflns_limit_h_max 13
_diffrn_reflns_limit_h_min -13
_diffrn_reflns_limit_k_max 13
_diffrn_reflns_limit_k_min -13
_diffrn_reflns_limit_l_max 18
_diffrn_reflns_limit_l_min -19
_diffrn_reflns_number 82675
_diffrn_reflns_theta_full 26.00
_diffrn_reflns_theta_max 26.00
_diffrn_reflns_theta_min 1.35
_diffrn_standards_number 0
_exptl_absorpt_coefficient_mu 0.153
_exptl_absorpt_correction_T_max 0.9759
_exptl_absorpt_correction_T_min 0.9454
_exptl_absorpt_correction_type multi-scan
_exptl_absorpt_process_details 'SADABS version 2.10 (Sheldrick,Bruker AXS Inc.,2002)'
_exptl_crystal_colour colorless
_exptl_crystal_density_diffrn 1.247
_exptl_crystal_density_method 'not measured'
_exptl_crystal_description block
_exptl_crystal_F_000 766
_exptl_crystal_size_max 0.37
_exptl_crystal_size_mid 0.30
_exptl_crystal_size_min 0.16
_refine_diff_density_max 0.502
_refine_diff_density_min -0.336
_refine_diff_density_rms 0.044
_refine_ls_extinction_method none
_refine_ls_goodness_of_fit_ref 1.180
_refine_ls_hydrogen_treatment constr
_refine_ls_matrix_type full
_refine_ls_number_parameters 470
_refine_ls_number_reflns 7370
_refine_ls_number_restraints 15
_refine_ls_restrained_S_all 1.185
_refine_ls_R_factor_all 0.0495
_refine_ls_R_factor_gt 0.0376
_refine_ls_shift/su_max 0.001
_refine_ls_shift/su_mean 0.000
_refine_ls_structure_factor_coef Fsqd
_refine_ls_weighting_details 'calc w=1/[\s^2^(Fo^2^)+(0.0744P)^2^+0.0000P] where P=(Fo^2^+2Fc^2^)/3'
_refine_ls_weighting_scheme calc
_refine_ls_wR_factor_gt 0.1140
_refine_ls_wR_factor_ref 0.1211
_reflns_number_gt 5944
_reflns_number_total 7370
_reflns_threshold_expression >2sigma(I)
_cod_data_source_file c2ob25532d.txt
_cod_data_source_block shelxl3
_cod_depositor_comments
;
The following automatic conversions were performed:

'_symmetry_cell_setting' value 'Triclinic' changed to 'triclinic'
according to /home/saulius/struct/CIF-dictionaries/cif_core.dic
dictionary named 'cif_core.dic' version 2.4.1 from 2010-06-29.

Automatic conversion script
Id: cif_fix_values 1891 2012-01-12 08:04:46Z andrius 
;
_cod_original_sg_symbol_H-M P-1
_cod_original_formula_sum 'C47.50 H45 N O2 P2'
_cod_database_code 7152420

loop_
_symmetry_equiv_pos_as_xyz
'x, y, z'
'-x, -y, -z'

loop_
_atom_site_label
_atom_site_type_symbol
_atom_site_fract_x
_atom_site_fract_y
_atom_site_fract_z
_atom_site_U_iso_or_equiv
_atom_site_adp_type
_atom_site_occupancy
_atom_site_symmetry_multiplicity
_atom_site_calc_flag
_atom_site_refinement_flags
_atom_site_disorder_assembly
_atom_site_disorder_group
P1 P 0.63422(3) 0.22816(3) 0.19572(3) 0.01820(12) Uani 1 1 d . . .
O1 O 0.73747(9) 0.24509(10) 0.13507(8) 0.0250(3) Uani 1 1 d . . .
P2 P 0.62158(3) 0.04479(4) 0.27863(3) 0.01875(12) Uani 1 1 d . . .
O2 O 0.64732(10) 0.03262(10) 0.37364(7) 0.0257(3) Uani 1 1 d . . .
C3 C 0.46672(13) 0.04391(13) 0.25249(10) 0.0178(3) Uani 1 1 d . . .
C4 C 0.41026(13) 0.14494(13) 0.20263(10) 0.0173(3) Uani 1 1 d . . .
C5 C 0.47628(13) 0.26046(13) 0.16740(10) 0.0176(3) Uani 1 1 d . . .
C6 C 0.46887(13) 0.35270(14) 0.23284(10) 0.0186(3) Uani 1 1 d . . .
H6 H 0.4569 0.4383 0.1975 0.022 Uiso 1 1 calc R . .
N7 N 0.59500(11) 0.32512(11) 0.25888(9) 0.0193(3) Uani 1 1 d . . .
C8 C 0.71080(15) -0.06313(14) 0.22772(11) 0.0252(4) Uani 1 1 d . . .
H8 H 0.7954 -0.0448 0.2305 0.030 Uiso 1 1 calc R . .
C9 C 0.68366(18) -0.05026(17) 0.13000(12) 0.0349(4) Uani 1 1 d . . .
H9A H 0.7340 -0.1108 0.1066 0.052 Uiso 1 1 calc R . .
H9B H 0.6996 0.0315 0.0968 0.052 Uiso 1 1 calc R . .
H9C H 0.6000 -0.0631 0.1240 0.052 Uiso 1 1 calc R . .
C10 C 0.70139(17) -0.19362(15) 0.28156(13) 0.0347(4) Uani 1 1 d . . .
H10A H 0.6201 -0.2164 0.2789 0.052 Uiso 1 1 calc R . .
H10B H 0.7216 -0.1986 0.3433 0.052 Uiso 1 1 calc R . .
H10C H 0.7565 -0.2492 0.2568 0.052 Uiso 1 1 calc R . .
C11 C 0.41305(13) -0.07272(14) 0.29048(11) 0.0188(3) Uani 1 1 d . . .
C12 C 0.36087(14) -0.13565(14) 0.23566(12) 0.0232(4) Uani 1 1 d . . .
H12 H 0.3519 -0.0999 0.1744 0.028 Uiso 1 1 calc R . .
C13 C 0.32225(15) -0.24995(15) 0.27052(12) 0.0285(4) Uani 1 1 d . . .
H13 H 0.2873 -0.2924 0.2329 0.034 Uiso 1 1 calc R . .
C14 C 0.33423(16) -0.30244(15) 0.35959(12) 0.0304(4) Uani 1 1 d . . .
H14 H 0.3087 -0.3813 0.3830 0.036 Uiso 1 1 calc R . .
C15 C 0.38348(15) -0.24013(15) 0.41472(12) 0.0278(4) Uani 1 1 d . . .
H15 H 0.3906 -0.2758 0.4762 0.033 Uiso 1 1 calc R . .
C16 C 0.42255(14) -0.12557(15) 0.38051(11) 0.0234(4) Uani 1 1 d . . .
H16 H 0.4560 -0.0830 0.4188 0.028 Uiso 1 1 calc R . .
C17 C 0.28059(13) 0.15089(13) 0.18348(11) 0.0191(3) Uani 1 1 d . . .
C18 C 0.24002(15) 0.16464(15) 0.09748(12) 0.0256(4) Uani 1 1 d . . .
H18 H 0.2955 0.1684 0.0497 0.031 Uiso 1 1 calc R . .
C19 C 0.11944(16) 0.17292(16) 0.08111(13) 0.0334(4) Uani 1 1 d . . .
H19 H 0.0928 0.1820 0.0223 0.040 Uiso 1 1 calc R . .
C20 C 0.03795(15) 0.16806(16) 0.14986(14) 0.0355(5) Uani 1 1 d . . .
H20 H -0.0447 0.1761 0.1384 0.043 Uiso 1 1 calc R . .
C21 C 0.07710(15) 0.15151(16) 0.23514(13) 0.0319(4) Uani 1 1 d . . .
H21 H 0.0211 0.1461 0.2826 0.038 Uiso 1 1 calc R . .
C22 C 0.19789(14) 0.14265(14) 0.25264(12) 0.0246(4) Uani 1 1 d . . .
H22 H 0.2239 0.1310 0.3118 0.029 Uiso 1 1 calc R . .
C23 C 0.44961(13) 0.31827(13) 0.07107(10) 0.0186(3) Uani 1 1 d . . .
C24 C 0.36226(14) 0.41290(14) 0.04696(11) 0.0235(4) Uani 1 1 d . . .
H24 H 0.3248 0.4501 0.0909 0.028 Uiso 1 1 calc R . .
C25 C 0.32945(16) 0.45343(15) -0.04072(12) 0.0288(4) Uani 1 1 d . . .
H25 H 0.2693 0.5179 -0.0565 0.035 Uiso 1 1 calc R . .
C26 C 0.38344(16) 0.40089(16) -0.10515(12) 0.0293(4) Uani 1 1 d . . .
H26 H 0.3589 0.4272 -0.1649 0.035 Uiso 1 1 calc R . .
C27 C 0.47341(16) 0.30984(16) -0.08254(11) 0.0286(4) Uani 1 1 d . . .
H27 H 0.5125 0.2751 -0.1272 0.034 Uiso 1 1 calc R . .
C28 C 0.50675(15) 0.26896(15) 0.00484(11) 0.0247(4) Uani 1 1 d . . .
H28 H 0.5692 0.2067 0.0198 0.030 Uiso 1 1 calc R . .
C29 C 0.38002(14) 0.33255(14) 0.30800(11) 0.0193(3) Uani 1 1 d . . .
C30 C 0.27275(14) 0.40324(14) 0.29973(11) 0.0232(4) Uani 1 1 d . . .
H30 H 0.2583 0.4657 0.2480 0.028 Uiso 1 1 calc R . .
C31 C 0.18682(15) 0.38396(15) 0.36573(12) 0.0282(4) Uani 1 1 d . . .
H31 H 0.1137 0.4327 0.3591 0.034 Uiso 1 1 calc R . .
C32 C 0.20753(16) 0.29328(16) 0.44173(12) 0.0289(4) Uani 1 1 d . . .
H32 H 0.1481 0.2792 0.4869 0.035 Uiso 1 1 calc R . .
C33 C 0.31461(15) 0.22336(15) 0.45172(11) 0.0266(4) Uani 1 1 d . . .
H33 H 0.3287 0.1615 0.5039 0.032 Uiso 1 1 calc R . .
C34 C 0.40144(14) 0.24327(14) 0.38584(11) 0.0217(4) Uani 1 1 d . . .
H34 H 0.4755 0.1963 0.3935 0.026 Uiso 1 1 calc R . .
C35 C 0.65720(14) 0.37234(14) 0.31886(11) 0.0205(3) Uani 1 1 d . . .
C36 C 0.77062(15) 0.32091(16) 0.34381(12) 0.0277(4) Uani 1 1 d . . .
H36 H 0.8041 0.2537 0.3217 0.033 Uiso 1 1 calc R . .
C37 C 0.83441(16) 0.36810(17) 0.40099(12) 0.0335(4) Uani 1 1 d . . .
H37 H 0.9120 0.3334 0.4176 0.040 Uiso 1 1 calc R . .
C38 C 0.78670(17) 0.46460(17) 0.43407(12) 0.0347(4) Uani 1 1 d . . .
H38 H 0.8313 0.4967 0.4730 0.042 Uiso 1 1 calc R . .
C39 C 0.67343(17) 0.51490(16) 0.41043(12) 0.0312(4) Uani 1 1 d . . .
H39 H 0.6400 0.5810 0.4339 0.037 Uiso 1 1 calc R . .
C40 C 0.60809(15) 0.46944(14) 0.35259(11) 0.0252(4) Uani 1 1 d . . .
H40 H 0.5305 0.5045 0.3362 0.030 Uiso 1 1 calc R . .
C41A C -0.0377(3) 0.0707(2) 0.55844(18) 0.0643(8) Uani 0.50 1 d P A 1
C42A C -0.1167(2) 0.0445(3) 0.5004(2) 0.0657(8) Uani 0.50 1 d P . 1
H42A H -0.1973 0.0756 0.5009 0.079 Uiso 0.50 1 calc PR . 1
C43A C 0.0802(2) 0.0249(2) 0.5568(2) 0.0654(8) Uani 0.50 1 d P . 1
H43A H 0.1351 0.0426 0.5963 0.078 Uiso 0.50 1 calc PR . 1
C44A C -0.0676(4) 0.1395(4) 0.6132(3) 0.0507(11) Uani 0.50 1 d P A 1
H44A H -0.0846 0.2235 0.5801 0.076 Uiso 0.50 1 calc PR A 1
H44B H -0.0023 0.1360 0.6540 0.076 Uiso 0.50 1 calc PR A 1
H44C H -0.1385 0.1110 0.6470 0.076 Uiso 0.50 1 calc PR A 1
C41B C -0.0377(3) 0.0707(2) 0.55844(18) 0.0643(8) Uani 0.50 1 d P B 2
H41B H -0.0637 0.1195 0.5989 0.077 Uiso 0.50 1 calc PR B 2
C42B C -0.1167(2) 0.0445(3) 0.5004(2) 0.0657(8) Uani 0.50 1 d P . 2
H42B H -0.1973 0.0756 0.5009 0.079 Uiso 0.50 1 calc PR . 2
C43B C 0.0802(2) 0.0249(2) 0.5568(2) 0.0654(8) Uani 0.50 1 d P . 2
H43B H 0.1351 0.0426 0.5963 0.078 Uiso 0.50 1 calc PR . 2
C45A C -0.0786(2) 0.2720(3) -0.11020(19) 0.0381(6) Uiso 0.7354(19) 1 d PD C 1
C46A C -0.0023(3) 0.2955(3) -0.1851(2) 0.0429(7) Uiso 0.7354(19) 1 d PD C 1
H46A H 0.0169 0.2345 -0.2175 0.052 Uiso 0.7354(19) 1 calc PR C 1
C47A C 0.0447(3) 0.4075(3) -0.2113(2) 0.0567(8) Uiso 0.7354(19) 1 d PD C 1
H47A H 0.0994 0.4199 -0.2598 0.068 Uiso 0.7354(19) 1 calc PR C 1
C48A C 0.0162(3) 0.4974(3) -0.1713(2) 0.0492(8) Uiso 0.7354(19) 1 d PD C 1
H48A H 0.0473 0.5743 -0.1921 0.059 Uiso 0.7354(19) 1 calc PR C 1
C49A C -0.0610(3) 0.4772(3) -0.0974(2) 0.0459(7) Uiso 0.7354(19) 1 d PD C 1
H49A H -0.0824 0.5403 -0.0673 0.055 Uiso 0.7354(19) 1 calc PR C 1
C50A C -0.1049(3) 0.3660(3) -0.0694(2) 0.0362(7) Uiso 0.7354(19) 1 d PD C 1
H50A H -0.1562 0.3534 -0.0189 0.043 Uiso 0.7354(19) 1 calc PR C 1
C51A C -0.1252(3) 0.1502(3) -0.0789(2) 0.0510(8) Uiso 0.7354(19) 1 d PD C 1
H51A H -0.0737 0.1005 -0.0326 0.076 Uiso 0.7354(19) 1 calc PR C 1
H51B H -0.1268 0.1103 -0.1286 0.076 Uiso 0.7354(19) 1 calc PR C 1
H51C H -0.2058 0.1598 -0.0548 0.076 Uiso 0.7354(19) 1 calc PR C 1
C45B C -0.0410(6) 0.3970(6) -0.1427(5) 0.0381(6) Uiso 0.2646(19) 1 d PD C 2
C46B C -0.1102(8) 0.3233(8) -0.0749(6) 0.0429(7) Uiso 0.2646(19) 1 d PD C 2
H46B H -0.1437 0.3592 -0.0290 0.052 Uiso 0.2646(19) 1 calc PR C 2
C47B C -0.1307(9) 0.2091(9) -0.0717(6) 0.0567(8) Uiso 0.2646(19) 1 d PD C 2
H47B H -0.1792 0.1641 -0.0271 0.068 Uiso 0.2646(19) 1 calc PR C 2
C48B C -0.0751(7) 0.1591(8) -0.1396(6) 0.0492(8) Uiso 0.2646(19) 1 d PD C 2
H48B H -0.0799 0.0753 -0.1381 0.059 Uiso 0.2646(19) 1 calc PR C 2
C49B C -0.0157(7) 0.2277(7) -0.2062(6) 0.0459(7) Uiso 0.2646(19) 1 d PD C 2
H49B H 0.0140 0.1904 -0.2525 0.055 Uiso 0.2646(19) 1 calc PR C 2
C50B C 0.0073(7) 0.3541(8) -0.2138(5) 0.0362(7) Uiso 0.2646(19) 1 d PD C 2
H50B H 0.0499 0.4011 -0.2615 0.043 Uiso 0.2646(19) 1 calc PR C 2
C51B C -0.0126(9) 0.5212(8) -0.1374(7) 0.0510(8) Uiso 0.2646(19) 1 d PD C 2
H51D H 0.0707 0.5320 -0.1543 0.076 Uiso 0.2646(19) 1 calc PR C 2
H51E H -0.0263 0.5314 -0.0767 0.076 Uiso 0.2646(19) 1 calc PR C 2
H51F H -0.0636 0.5819 -0.1779 0.076 Uiso 0.2646(19) 1 calc PR C 2

loop_
_atom_site_aniso_label
_atom_site_aniso_U_11
_atom_site_aniso_U_22
_atom_site_aniso_U_33
_atom_site_aniso_U_23
_atom_site_aniso_U_13
_atom_site_aniso_U_12
P1 0.0163(2) 0.0178(2) 0.0196(3) -0.00216(17) -0.00120(16) -0.00137(15)
O1 0.0200(6) 0.0257(6) 0.0276(7) -0.0029(5) 0.0030(5) -0.0023(5)
P2 0.0164(2) 0.0179(2) 0.0206(3) -0.00161(17) -0.00251(16) -0.00019(15)
O2 0.0245(6) 0.0278(6) 0.0233(7) -0.0019(5) -0.0069(5) -0.0013(5)
C3 0.0172(7) 0.0195(8) 0.0170(9) -0.0051(6) -0.0009(6) -0.0013(6)
C4 0.0192(8) 0.0196(8) 0.0138(9) -0.0049(6) 0.0000(6) -0.0025(6)
C5 0.0164(7) 0.0178(7) 0.0180(9) -0.0029(6) -0.0004(6) -0.0011(6)
C6 0.0190(8) 0.0173(7) 0.0189(9) -0.0022(6) -0.0031(6) -0.0016(6)
N7 0.0172(6) 0.0198(7) 0.0211(8) -0.0044(6) -0.0020(5) -0.0021(5)
C8 0.0219(8) 0.0235(8) 0.0284(10) -0.0036(7) 0.0021(7) 0.0021(7)
C9 0.0437(11) 0.0285(9) 0.0327(12) -0.0097(8) 0.0050(9) 0.0015(8)
C10 0.0365(10) 0.0219(9) 0.0415(12) -0.0031(8) 0.0054(9) 0.0077(8)
C11 0.0149(7) 0.0179(8) 0.0229(9) -0.0042(6) -0.0002(6) 0.0011(6)
C12 0.0230(8) 0.0230(8) 0.0228(10) -0.0035(7) -0.0012(7) -0.0012(7)
C13 0.0301(9) 0.0237(9) 0.0339(11) -0.0092(8) 0.0008(8) -0.0070(7)
C14 0.0345(10) 0.0198(8) 0.0352(12) -0.0019(8) 0.0068(8) -0.0074(7)
C15 0.0308(9) 0.0253(9) 0.0238(10) 0.0019(7) 0.0012(7) -0.0033(7)
C16 0.0226(8) 0.0245(8) 0.0228(10) -0.0040(7) -0.0022(7) -0.0021(7)
C17 0.0183(8) 0.0136(7) 0.0245(10) -0.0027(6) -0.0026(7) -0.0002(6)
C18 0.0241(8) 0.0261(9) 0.0253(10) -0.0017(7) -0.0040(7) -0.0042(7)
C19 0.0296(10) 0.0334(10) 0.0349(12) -0.0001(8) -0.0138(8) -0.0058(8)
C20 0.0183(8) 0.0317(10) 0.0548(14) -0.0053(9) -0.0104(9) -0.0002(7)
C21 0.0203(8) 0.0294(9) 0.0454(13) -0.0083(8) 0.0065(8) -0.0022(7)
C22 0.0235(8) 0.0210(8) 0.0288(10) -0.0049(7) 0.0001(7) -0.0015(7)
C23 0.0196(8) 0.0171(7) 0.0184(9) -0.0015(6) -0.0006(6) -0.0051(6)
C24 0.0270(9) 0.0223(8) 0.0199(10) -0.0027(7) -0.0014(7) -0.0007(7)
C25 0.0337(10) 0.0224(9) 0.0267(11) 0.0018(7) -0.0079(8) 0.0009(7)
C26 0.0414(10) 0.0283(9) 0.0163(10) 0.0024(7) -0.0049(8) -0.0104(8)
C27 0.0358(10) 0.0320(9) 0.0193(10) -0.0072(7) 0.0041(8) -0.0068(8)
C28 0.0274(9) 0.0235(8) 0.0223(10) -0.0035(7) 0.0005(7) -0.0009(7)
C29 0.0220(8) 0.0187(8) 0.0193(9) -0.0076(6) -0.0012(6) -0.0035(6)
C30 0.0257(8) 0.0198(8) 0.0238(10) -0.0046(7) -0.0016(7) -0.0013(7)
C31 0.0242(9) 0.0283(9) 0.0333(11) -0.0112(8) 0.0021(8) 0.0013(7)
C32 0.0297(9) 0.0339(10) 0.0248(10) -0.0101(8) 0.0087(7) -0.0066(7)
C33 0.0331(9) 0.0281(9) 0.0183(10) -0.0041(7) 0.0001(7) -0.0036(7)
C34 0.0229(8) 0.0230(8) 0.0194(9) -0.0048(7) -0.0023(7) -0.0019(6)
C35 0.0238(8) 0.0198(8) 0.0170(9) 0.0000(6) -0.0016(7) -0.0076(6)
C36 0.0249(9) 0.0299(9) 0.0285(11) -0.0055(8) -0.0031(7) -0.0048(7)
C37 0.0280(9) 0.0402(11) 0.0320(11) -0.0038(8) -0.0075(8) -0.0111(8)
C38 0.0439(11) 0.0385(10) 0.0241(11) -0.0047(8) -0.0063(8) -0.0213(9)
C39 0.0491(11) 0.0227(9) 0.0227(10) -0.0040(7) 0.0010(8) -0.0124(8)
C40 0.0308(9) 0.0213(8) 0.0226(10) -0.0017(7) -0.0024(7) -0.0044(7)
C41A 0.0733(18) 0.0521(15) 0.0566(17) 0.0201(13) -0.0210(14) -0.0240(13)
C42A 0.0481(14) 0.0604(16) 0.073(2) 0.0278(14) -0.0287(13) -0.0229(12)
C43A 0.0540(15) 0.0594(16) 0.0691(19) 0.0274(14) -0.0372(14) -0.0269(13)
C44A 0.051(3) 0.051(3) 0.048(3) -0.012(2) 0.000(2) 0.007(2)
C41B 0.0733(18) 0.0521(15) 0.0566(17) 0.0201(13) -0.0210(14) -0.0240(13)
C42B 0.0481(14) 0.0604(16) 0.073(2) 0.0278(14) -0.0287(13) -0.0229(12)
C43B 0.0540(15) 0.0594(16) 0.0691(19) 0.0274(14) -0.0372(14) -0.0269(13)

loop_
_atom_type_symbol
_atom_type_description
_atom_type_scat_dispersion_real
_atom_type_scat_dispersion_imag
_atom_type_scat_source
C C 0.0033 0.0016 'International Tables Vol C Tables 4.2.6.8 and 6.1.1.4'
H H 0.0000 0.0000 'International Tables Vol C Tables 4.2.6.8 and 6.1.1.4'
N N 0.0061 0.0033 'International Tables Vol C Tables 4.2.6.8 and 6.1.1.4'
O O 0.0106 0.0060 'International Tables Vol C Tables 4.2.6.8 and 6.1.1.4'
P P 0.1023 0.0942 'International Tables Vol C Tables 4.2.6.8 and 6.1.1.4'

loop_
_geom_angle_atom_site_label_1
_geom_angle_atom_site_label_2
_geom_angle_atom_site_label_3
_geom_angle
_geom_angle_site_symmetry_1
O1 P1 N7 121.34(7) .
O1 P1 C5 127.62(7) .
N7 P1 C5 80.44(7) .
O1 P1 P2 116.20(5) .
N7 P1 P2 106.98(5) .
C5 P1 P2 97.44(5) .
O2 P2 C3 115.69(7) .
O2 P2 C8 113.66(7) .
C3 P2 C8 109.65(7) .
O2 P2 P1 114.68(5) .
C3 P2 P1 92.46(5) .
C8 P2 P1 108.73(6) .
C4 C3 C11 125.91(14) .
C4 C3 P2 119.43(12) .
C11 C3 P2 114.66(11) .
C3 C4 C17 121.36(14) .
C3 C4 C5 120.77(13) .
C17 C4 C5 117.80(12) .
C23 C5 C4 112.59(12) .
C23 C5 C6 115.36(12) .
C4 C5 C6 113.90(12) .
C23 C5 P1 116.14(10) .
C4 C5 P1 109.38(10) .
C6 C5 P1 87.06(9) .
N7 C6 C29 115.33(13) .
N7 C6 C5 93.89(11) .
C29 C6 C5 117.80(12) .
N7 C6 H6 109.6 .
C29 C6 H6 109.6 .
C5 C6 H6 109.6 .
C35 N7 C6 128.32(13) .
C35 N7 P1 133.12(11) .
C6 N7 P1 98.56(9) .
C9 C8 C10 112.00(15) .
C9 C8 P2 113.37(11) .
C10 C8 P2 110.79(12) .
C9 C8 H8 106.7 .
C10 C8 H8 106.7 .
P2 C8 H8 106.7 .
C8 C9 H9A 109.5 .
C8 C9 H9B 109.5 .
H9A C9 H9B 109.5 .
C8 C9 H9C 109.5 .
H9A C9 H9C 109.5 .
H9B C9 H9C 109.5 .
C8 C10 H10A 109.5 .
C8 C10 H10B 109.5 .
H10A C10 H10B 109.5 .
C8 C10 H10C 109.5 .
H10A C10 H10C 109.5 .
H10B C10 H10C 109.5 .
C16 C11 C12 118.86(15) .
C16 C11 C3 120.16(14) .
C12 C11 C3 120.78(15) .
C13 C12 C11 120.21(16) .
C13 C12 H12 119.9 .
C11 C12 H12 119.9 .
C14 C13 C12 120.40(16) .
C14 C13 H13 119.8 .
C12 C13 H13 119.8 .
C15 C14 C13 119.91(16) .
C15 C14 H14 120.0 .
C13 C14 H14 120.0 .
C14 C15 C16 120.19(17) .
C14 C15 H15 119.9 .
C16 C15 H15 119.9 .
C15 C16 C11 120.41(16) .
C15 C16 H16 119.8 .
C11 C16 H16 119.8 .
C22 C17 C18 118.72(14) .
C22 C17 C4 119.67(14) .
C18 C17 C4 121.61(14) .
C19 C18 C17 120.56(16) .
C19 C18 H18 119.7 .
C17 C18 H18 119.7 .
C20 C19 C18 120.28(17) .
C20 C19 H19 119.9 .
C18 C19 H19 119.9 .
C21 C20 C19 119.59(16) .
C21 C20 H20 120.2 .
C19 C20 H20 120.2 .
C20 C21 C22 120.76(17) .
C20 C21 H21 119.6 .
C22 C21 H21 119.6 .
C21 C22 C17 120.04(16) .
C21 C22 H22 120.0 .
C17 C22 H22 120.0 .
C24 C23 C28 118.58(15) .
C24 C23 C5 121.80(14) .
C28 C23 C5 119.39(14) .
C25 C24 C23 120.45(16) .
C25 C24 H24 119.8 .
C23 C24 H24 119.8 .
C26 C25 C24 120.41(16) .
C26 C25 H25 119.8 .
C24 C25 H25 119.8 .
C25 C26 C27 119.70(16) .
C25 C26 H26 120.1 .
C27 C26 H26 120.1 .
C26 C27 C28 120.21(16) .
C26 C27 H27 119.9 .
C28 C27 H27 119.9 .
C27 C28 C23 120.56(16) .
C27 C28 H28 119.7 .
C23 C28 H28 119.7 .
C30 C29 C34 118.89(15) .
C30 C29 C6 119.18(14) .
C34 C29 C6 121.93(14) .
C31 C30 C29 120.88(15) .
C31 C30 H30 119.6 .
C29 C30 H30 119.6 .
C30 C31 C32 119.88(16) .
C30 C31 H31 120.1 .
C32 C31 H31 120.1 .
C33 C32 C31 120.01(16) .
C33 C32 H32 120.0 .
C31 C32 H32 120.0 .
C32 C33 C34 120.20(16) .
C32 C33 H33 119.9 .
C34 C33 H33 119.9 .
C33 C34 C29 120.10(15) .
C33 C34 H34 120.0 .
C29 C34 H34 120.0 .
C40 C35 C36 119.83(15) .
C40 C35 N7 121.28(15) .
C36 C35 N7 118.88(14) .
C37 C36 C35 119.73(17) .
C37 C36 H36 120.1 .
C35 C36 H36 120.1 .
C38 C37 C36 120.71(17) .
C38 C37 H37 119.6 .
C36 C37 H37 119.6 .
C37 C38 C39 119.75(17) .
C37 C38 H38 120.1 .
C39 C38 H38 120.1 .
C38 C39 C40 120.48(17) .
C38 C39 H39 119.8 .
C40 C39 H39 119.8 .
C35 C40 C39 119.48(16) .
C35 C40 H40 120.3 .
C39 C40 H40 120.3 .
C44A C41A C42A 122.9(4) .
C44A C41A C43A 117.8(3) .
C42A C41A C43A 119.2(3) .
C43A C42A C41A 120.5(3) 2_556
C43A C42A H42A 119.8 2_556
C41A C42A H42A 119.8 .
C42A C43A C41A 120.3(2) 2_556
C42A C43A H43A 119.9 2_556
C41A C43A H43A 119.9 .
C50A C45A C46A 116.1(3) .
C50A C45A C51A 123.3(3) .
C46A C45A C51A 120.6(3) .
C47A C46A C45A 120.1(3) .
C47A C46A H46A 119.9 .
C45A C46A H46A 119.9 .
C48A C47A C46A 122.4(3) .
C48A C47A H47A 118.8 .
C46A C47A H47A 118.8 .
C47A C48A C49A 118.7(3) .
C47A C48A H48A 120.6 .
C49A C48A H48A 120.6 .
C50A C49A C48A 119.3(3) .
C50A C49A H49A 120.3 .
C48A C49A H49A 120.3 .
C45A C50A C49A 123.3(3) .
C45A C50A H50A 118.3 .
C49A C50A H50A 118.3 .
C50B C45B C46B 121.8(7) .
C50B C45B C51B 116.5(7) .
C46B C45B C51B 121.7(8) .
C47B C46B C45B 124.8(9) .
C47B C46B H46B 117.6 .
C45B C46B H46B 117.6 .
C46B C47B C48B 115.1(9) .
C46B C47B H47B 122.5 .
C48B C47B H47B 122.5 .
C49B C48B C47B 121.2(8) .
C49B C48B H48B 119.4 .
C47B C48B H48B 119.4 .
C48B C49B C50B 125.7(8) .
C48B C49B H49B 117.2 .
C50B C49B H49B 117.2 .
C45B C50B C49B 111.2(8) .
C45B C50B H50B 124.4 .
C49B C50B H50B 124.4 .
C45B C51B H51D 109.5 .
C45B C51B H51E 109.5 .
H51D C51B H51E 109.5 .
C45B C51B H51F 109.5 .
H51D C51B H51F 109.5 .
H51E C51B H51F 109.5 .

loop_
_geom_bond_atom_site_label_1
_geom_bond_atom_site_label_2
_geom_bond_distance
_geom_bond_site_symmetry_2
P1 O1 1.4720(11) .
P1 N7 1.6552(13) .
P1 C5 1.8401(15) .
P1 P2 2.1943(6) .
P2 O2 1.4842(12) .
P2 C3 1.8119(15) .
P2 C8 1.8203(16) .
C3 C4 1.351(2) .
C3 C11 1.490(2) .
C4 C17 1.499(2) .
C4 C5 1.543(2) .
C5 C23 1.518(2) .
C5 C6 1.609(2) .
C6 N7 1.4837(19) .
C6 C29 1.503(2) .
C6 H6 1.0000 .
N7 C35 1.406(2) .
C8 C9 1.528(3) .
C8 C10 1.534(2) .
C8 H8 1.0000 .
C9 H9A 0.9800 .
C9 H9B 0.9800 .
C9 H9C 0.9800 .
C10 H10A 0.9800 .
C10 H10B 0.9800 .
C10 H10C 0.9800 .
C11 C16 1.392(2) .
C11 C12 1.399(2) .
C12 C13 1.386(2) .
C12 H12 0.9500 .
C13 C14 1.380(3) .
C13 H13 0.9500 .
C14 C15 1.382(3) .
C14 H14 0.9500 .
C15 C16 1.389(2) .
C15 H15 0.9500 .
C16 H16 0.9500 .
C17 C22 1.391(2) .
C17 C18 1.395(2) .
C18 C19 1.387(2) .
C18 H18 0.9500 .
C19 C20 1.380(3) .
C19 H19 0.9500 .
C20 C21 1.375(3) .
C20 H20 0.9500 .
C21 C22 1.392(2) .
C21 H21 0.9500 .
C22 H22 0.9500 .
C23 C24 1.389(2) .
C23 C28 1.393(2) .
C24 C25 1.385(2) .
C24 H24 0.9500 .
C25 C26 1.376(3) .
C25 H25 0.9500 .
C26 C27 1.380(3) .
C26 H26 0.9500 .
C27 C28 1.383(2) .
C27 H27 0.9500 .
C28 H28 0.9500 .
C29 C30 1.389(2) .
C29 C34 1.401(2) .
C30 C31 1.381(2) .
C30 H30 0.9500 .
C31 C32 1.388(3) .
C31 H31 0.9500 .
C32 C33 1.383(2) .
C32 H32 0.9500 .
C33 C34 1.387(2) .
C33 H33 0.9500 .
C34 H34 0.9500 .
C35 C40 1.390(2) .
C35 C36 1.393(2) .
C36 C37 1.384(2) .
C36 H36 0.9500 .
C37 C38 1.373(3) .
C37 H37 0.9500 .
C38 C39 1.383(3) .
C38 H38 0.9500 .
C39 C40 1.390(2) .
C39 H39 0.9500 .
C40 H40 0.9500 .
C41A C44A 1.296(5) .
C41A C42A 1.384(4) .
C41A C43A 1.390(4) .
C42A C43A 1.347(4) 2_556
C42A H42A 0.9500 .
C43A C42A 1.347(4) 2_556
C43A H43A 0.9500 .
C44A H44A 0.9800 .
C44A H44B 0.9800 .
C44A H44C 0.9800 .
C45A C50A 1.365(4) .
C45A C46A 1.413(4) .
C45A C51A 1.489(4) .
C46A C47A 1.386(5) .
C46A H46A 0.9500 .
C47A C48A 1.321(5) .
C47A H47A 0.9500 .
C48A C49A 1.406(4) .
C48A H48A 0.9500 .
C49A C50A 1.365(4) .
C49A H49A 0.9500 .
C50A H50A 0.9500 .
C51A H51A 0.9800 .
C51A H51B 0.9800 .
C51A H51C 0.9800 .
C45B C50B 1.382(9) .
C45B C46B 1.440(10) .
C45B C51B 1.490(10) .
C46B C47B 1.323(12) .
C46B H46B 0.9500 .
C47B C48B 1.411(11) .
C47B H47B 0.9500 .
C48B C49B 1.342(10) .
C48B H48B 0.9500 .
C49B C50B 1.455(10) .
C49B H49B 0.9500 .
C50B H50B 0.9500 .
C51B H51D 0.9800 .
C51B H51E 0.9800 .
C51B H51F 0.9800 .

loop_
_geom_torsion_atom_site_label_1
_geom_torsion_atom_site_label_2
_geom_torsion_atom_site_label_3
_geom_torsion_atom_site_label_4
_geom_torsion
_geom_torsion_site_symmetry_4
O1 P1 P2 O2 107.51(8) .
N7 P1 P2 O2 -31.63(7) .
C5 P1 P2 O2 -113.86(7) .
O1 P1 P2 C3 -132.67(7) .
N7 P1 P2 C3 88.18(7) .
C5 P1 P2 C3 5.95(7) .
O1 P1 P2 C8 -20.96(8) .
N7 P1 P2 C8 -160.11(8) .
C5 P1 P2 C8 117.66(8) .
O2 P2 C3 C4 114.48(13) .
C8 P2 C3 C4 -115.39(13) .
P1 P2 C3 C4 -4.50(13) .
O2 P2 C3 C11 -65.06(13) .
C8 P2 C3 C11 65.07(13) .
P1 P2 C3 C11 175.96(11) .
C11 C3 C4 C17 2.9(2) .
P2 C3 C4 C17 -176.57(11) .
C11 C3 C4 C5 179.83(13) .
P2 C3 C4 C5 0.3(2) .
C3 C4 C5 C23 135.84(15) .
C17 C4 C5 C23 -47.13(18) .
C3 C4 C5 C6 -90.39(17) .
C17 C4 C5 C6 86.63(16) .
C3 C4 C5 P1 5.14(18) .
C17 C4 C5 P1 -177.84(11) .
O1 P1 C5 C23 -3.96(15) .
N7 P1 C5 C23 118.46(12) .
P2 P1 C5 C23 -135.48(10) .
O1 P1 C5 C4 124.81(11) .
N7 P1 C5 C4 -112.77(11) .
P2 P1 C5 C4 -6.71(10) .
O1 P1 C5 C6 -120.86(9) .
N7 P1 C5 C6 1.55(8) .
P2 P1 C5 C6 107.62(8) .
C23 C5 C6 N7 -119.35(13) .
C4 C5 C6 N7 108.20(13) .
P1 C5 C6 N7 -1.71(9) .
C23 C5 C6 C29 119.28(14) .
C4 C5 C6 C29 -13.16(19) .
P1 C5 C6 C29 -123.08(12) .
C29 C6 N7 C35 -55.6(2) .
C5 C6 N7 C35 -178.95(14) .
C29 C6 N7 P1 125.24(11) .
C5 C6 N7 P1 1.92(10) .
O1 P1 N7 C35 -52.28(17) .
C5 P1 N7 C35 179.24(16) .
P2 P1 N7 C35 84.31(15) .
O1 P1 N7 C6 126.78(9) .
C5 P1 N7 C6 -1.70(9) .
P2 P1 N7 C6 -96.63(8) .
O2 P2 C8 C9 179.88(12) .
C3 P2 C8 C9 48.67(15) .
P1 P2 C8 C9 -51.07(14) .
O2 P2 C8 C10 52.97(15) .
C3 P2 C8 C10 -78.24(14) .
P1 P2 C8 C10 -177.98(11) .
C4 C3 C11 C16 -127.49(18) .
P2 C3 C11 C16 52.02(17) .
C4 C3 C11 C12 57.6(2) .
P2 C3 C11 C12 -122.85(14) .
C16 C11 C12 C13 -1.6(2) .
C3 C11 C12 C13 173.33(14) .
C11 C12 C13 C14 0.4(2) .
C12 C13 C14 C15 0.9(3) .
C13 C14 C15 C16 -0.9(3) .
C14 C15 C16 C11 -0.3(2) .
C12 C11 C16 C15 1.6(2) .
C3 C11 C16 C15 -173.40(14) .
C3 C4 C17 C22 64.0(2) .
C5 C4 C17 C22 -113.02(16) .
C3 C4 C17 C18 -116.06(18) .
C5 C4 C17 C18 66.94(19) .
C22 C17 C18 C19 1.6(2) .
C4 C17 C18 C19 -178.40(15) .
C17 C18 C19 C20 0.2(3) .
C18 C19 C20 C21 -1.8(3) .
C19 C20 C21 C22 1.6(3) .
C20 C21 C22 C17 0.2(3) .
C18 C17 C22 C21 -1.8(2) .
C4 C17 C22 C21 178.20(14) .
C4 C5 C23 C24 95.45(17) .
C6 C5 C23 C24 -37.60(19) .
P1 C5 C23 C24 -137.36(13) .
C4 C5 C23 C28 -79.00(17) .
C6 C5 C23 C28 147.95(14) .
P1 C5 C23 C28 48.20(18) .
C28 C23 C24 C25 2.8(2) .
C5 C23 C24 C25 -171.71(14) .
C23 C24 C25 C26 -0.4(3) .
C24 C25 C26 C27 -2.0(3) .
C25 C26 C27 C28 2.0(3) .
C26 C27 C28 C23 0.5(3) .
C24 C23 C28 C27 -2.8(2) .
C5 C23 C28 C27 171.79(14) .
N7 C6 C29 C30 150.41(14) .
C5 C6 C29 C30 -100.06(17) .
N7 C6 C29 C34 -30.5(2) .
C5 C6 C29 C34 79.02(19) .
C34 C29 C30 C31 -1.9(2) .
C6 C29 C30 C31 177.21(14) .
C29 C30 C31 C32 0.3(2) .
C30 C31 C32 C33 0.8(3) .
C31 C32 C33 C34 -0.2(3) .
C32 C33 C34 C29 -1.4(2) .
C30 C29 C34 C33 2.4(2) .
C6 C29 C34 C33 -176.64(14) .
C6 N7 C35 C40 -10.1(2) .
P1 N7 C35 C40 168.72(12) .
C6 N7 C35 C36 170.55(14) .
P1 N7 C35 C36 -10.6(2) .
C40 C35 C36 C37 -1.0(2) .
N7 C35 C36 C37 178.37(15) .
C35 C36 C37 C38 0.5(3) .
C36 C37 C38 C39 0.4(3) .
C37 C38 C39 C40 -0.8(3) .
C36 C35 C40 C39 0.6(2) .
N7 C35 C40 C39 -178.79(15) .
C38 C39 C40 C35 0.3(3) .
C44A C41A C42A C43A 178.2(3) 2_556
C43A C41A C42A C43A 0.2(4) 2_556
C44A C41A C43A C42A -178.3(3) 2_556
C42A C41A C43A C42A -0.2(4) 2_556
C50A C45A C46A C47A 2.2(4) .
C51A C45A C46A C47A -177.2(3) .
C45A C46A C47A C48A -3.5(5) .
C46A C47A C48A C49A 2.5(5) .
C47A C48A C49A C50A -0.4(5) .
C46A C45A C50A C49A -0.2(4) .
C51A C45A C50A C49A 179.1(3) .
C48A C49A C50A C45A -0.7(5) .
C50B C45B C46B C47B 2.6(14) .
C51B C45B C46B C47B -174.4(9) .
C45B C46B C47B C48B 2.3(14) .
C46B C47B C48B C49B -6.0(13) .
C47B C48B C49B C50B 5.2(14) .
C46B C45B C50B C49B -3.4(11) .
C51B C45B C50B C49B 173.6(7) .
C48B C49B C50B C45B -0.3(12) .
